data_2005492
loop_
_publ_author_name
'Venkataraman, D.'
'Gardner, G. B.'
'Covey, A. C.'
'Lee, S.'
'Moore, J. S.'

_publ_section_title
;
 Silver(I) Complexes of 1,4-Dicyanobenzene
;
_journal_coeditor_code FG1114
_journal_issue 10
_journal_name_full 'Acta Crystallographica Section C'
_journal_page_first 2416
_journal_page_last 2419
_journal_paper_doi 10.1107/S0108270196006099
_journal_volume 52
_journal_year 1996
_chemical_formula_iupac '[Ag2 (C F3 O3 S)2 (C8 H4 N2)2 (H2 O)]'
_chemical_formula_moiety '2(C8 H4 N2), C2 Ag2 F6 O6 S2, H2 O)'
_chemical_formula_structural '2(C8 H4 N2), C2 F6 O6 S2 Ag2 , H2 O'
_chemical_formula_sum 'C18 H10 Ag2 F6 N4 O7 S2'
_chemical_formula_weight 788.16
_chemical_name_systematic
;
catena-poly[-\m-aqua-bis(trifluoromethanesulphonatosilver-\m-
(1,4-dicyanobenzene-N:N'))]
;
_space_group_IT_number 15
_symmetry_cell_setting monoclinic
_symmetry_space_group_name_Hall '-I 2ya'
_symmetry_space_group_name_H-M 'I 1 2/a 1'
_audit_creation_method SHELXL
_cell_angle_alpha 90.00
_cell_angle_beta 103.83(2)
_cell_angle_gamma 90.00
_cell_formula_units_Z 4
_cell_length_a 13.032(4)
_cell_length_b 11.948(4)
_cell_length_c 16.295(5)
_cell_measurement_reflns_used 25
_cell_measurement_temperature 293(2)
_cell_measurement_theta_max 30.38
_cell_measurement_theta_min 16.29
_cell_volume 2463.7(14)
_computing_cell_refinement 'Crystal Logic (Strouse, 1988)'
_computing_data_collection 'Crystal Logic (Strouse, 1988)'
_computing_data_reduction 'PROFILE (Blessing, Coppens & Becker, 1974)'
_computing_molecular_graphics 'ORTEPII (Johnson, 1971)'
_computing_publication_material 'CIFTAB (Sheldrick, 1993)'
_computing_structure_refinement 'SHELXL93 (Sheldrick, 1993)'
_computing_structure_solution 'SHELXS86 (Sheldrick, 1990)'
_diffrn_ambient_temperature 293(2)
_diffrn_measurement_device 'Syntex P2~1~'
_diffrn_measurement_method '\w/2\q scans'
_diffrn_radiation_monochromator graphite
_diffrn_radiation_source 'normal-focus sealed tube'
_diffrn_radiation_type MoK\a
_diffrn_radiation_wavelength 0.71073
_diffrn_reflns_av_R_equivalents 0.0261
_diffrn_reflns_av_sigmaI/netI 0.0302
_diffrn_reflns_limit_h_max 16
_diffrn_reflns_limit_h_min -16
_diffrn_reflns_limit_k_max 15
_diffrn_reflns_limit_k_min -15
_diffrn_reflns_limit_l_max 21
_diffrn_reflns_limit_l_min -21
_diffrn_reflns_number 5939
_diffrn_reflns_theta_max 27.56
_diffrn_reflns_theta_min 2.57
_diffrn_standards_decay_% 0.2
_diffrn_standards_interval_count 97
_diffrn_standards_number 3
_exptl_absorpt_coefficient_mu 1.853
_exptl_absorpt_correction_T_max 0.671
_exptl_absorpt_correction_T_min 0.531
_exptl_absorpt_correction_type '\y scan'
_exptl_crystal_colour Colourless
_exptl_crystal_density_diffrn 2.125
_exptl_crystal_density_meas ?
_exptl_crystal_density_method 'not measured'
_exptl_crystal_description needles
_exptl_crystal_F_000 1528
_exptl_crystal_size_max 0.42
_exptl_crystal_size_mid 0.12
_exptl_crystal_size_min 0.05
_refine_diff_density_max 0.629
_refine_diff_density_min -0.986
_refine_ls_extinction_coef 0.0012(2)
_refine_ls_extinction_method 'SHELXL93 (Sheldrick, 1993)'
_refine_ls_goodness_of_fit_all 1.065
_refine_ls_goodness_of_fit_obs 1.103
_refine_ls_hydrogen_treatment
;
The hydrogen atoms of the water molecule were located
from the Fourier difference map and its coordinates and
thermal parameters were refined.  The H-atoms of the
phenyl units were added geometrically with the C-H distance
of 0.93 \%A.  The U's of these hydrogens were assigned 1.2 times
U~eq~ of adjacent non-H atoms.
;
_refine_ls_matrix_type full
_refine_ls_number_parameters 183
_refine_ls_number_reflns 2841
_refine_ls_number_restraints 0
_refine_ls_restrained_S_all 1.065
_refine_ls_restrained_S_obs 1.103
_refine_ls_R_factor_all 0.0476
_refine_ls_R_factor_obs 0.0318
_refine_ls_shift/esd_max 0.001
_refine_ls_shift/esd_mean 0.000
_refine_ls_structure_factor_coef Fsqd
_refine_ls_weighting_details 'w = 1/[\s^2^(Fo^2^)+(0.0349P)^2^+3.2994P] where P=(Fo^2^+2Fc^2^)/3'
_refine_ls_weighting_scheme calc
_refine_ls_wR_factor_all 0.0801
_refine_ls_wR_factor_obs 0.0730
_reflns_number_observed 2236
_reflns_number_total 2841
_reflns_observed_criterion >2sigma(I)
_cod_data_source_file fg1114.cif
_cod_data_source_block 1
_cod_depositor_comments
;
The following automatic conversions were performed:
'_symmetry_cell_setting' value 'Monoclinic' changed to 'monoclinic'
according to '/home/saulius/struct/CIF-dictionaries/cif_core.dic'
dictionary named 'cif_core.dic' version 2.4.1 from 2010-06-29.

Automatic conversion script
Id: cif_fix_enum 1527 2010-12-29 10:47:43Z saulius 

The following automatic conversions were performed:

'_symmetry_cell_setting' value 'Monoclinic' changed to 'monoclinic'
according to /home/saulius/struct/CIF-dictionaries/cif_core.dic
dictionary named 'cif_core.dic' version 2.4.1 from 2010-06-29.

Automatic conversion script
Id: cif_fix_values 1715 2011-07-08 13:25:40Z adriana 

The following automatic conversions were performed:

'_exptl_crystal_density_meas' value 'not measured' was changed to '?'
- the value is perceived as not measured.

Automatic conversion script
Id: cif_fix_values 3008 2015-01-20 13:52:24Z robertas 

The following automatic conversions were performed:

'_refine_ls_weighting_scheme' value 'calc w =
1/[\s^2^(Fo^2^)+(0.0349P)^2^+3.2994P] where P=(Fo^2^+2Fc^2^)/3' was
changed to 'calc'. New tag '_refine_ls_weighting_details' was
created. The value of the new tag was set to 'w =
1/[\s^2^(Fo^2^)+(0.0349P)^2^+3.2994P] where P=(Fo^2^+2Fc^2^)/3'.

Automatic conversion script
Id: cif_fix_values 3143 2015-03-26 13:38:13Z robertas 

2019-11-12
Z value and formula fixed to values more according to usual
chemical conventions.                 miguel
;
_cod_original_formula_sum 'C9 H5 Ag F3 N2 O3.5 S'
_cod_original_formula_weight 394.08
_cod_original_formula_moiety 'C8 H4 N2, C Ag1 F3 O3 S, 0.5(H2 O1)'
_cod_original_formula_units_Z 8
_cod_original_cell_volume 2463.8(13)
_cod_original_sg_symbol_H-M 'I 2/a'
_cod_database_code 2005492

loop_
_symmetry_equiv_pos_as_xyz
'x, y, z'
'-x+1/2, y, -z'
'x+1/2, y+1/2, z+1/2'
'-x+1, y+1/2, -z+1/2'
'-x, -y, -z'
'x-1/2, -y, z'
'-x+1/2, -y+1/2, -z+1/2'
'x, -y+1/2, z+1/2'

loop_
_atom_site_aniso_label
_atom_site_aniso_U_11
_atom_site_aniso_U_22
_atom_site_aniso_U_33
_atom_site_aniso_U_12
_atom_site_aniso_U_13
_atom_site_aniso_U_23
Ag 0.0577(2) 0.02427(14) 0.0619(2) -0.00039(11) 0.01317(13) -0.00334(11)
S1 0.0283(4) 0.0286(3) 0.0390(4) 0.0004(3) 0.0058(3) 0.0017(3)
F1 0.0523(13) 0.0645(14) 0.078(2) -0.0299(11) 0.0127(11) 0.0012(12)
F2 0.144(3) 0.051(2) 0.157(3) -0.028(2) 0.096(3) -0.044(2)
F3 0.069(2) 0.0509(15) 0.157(3) -0.0051(13) -0.023(2) 0.044(2)
O1 0.0464(13) 0.0540(15) 0.0423(12) 0.0052(11) 0.0104(10) -0.0048(11)
O2 0.0480(14) 0.058(2) 0.0418(12) -0.0018(12) -0.0006(10) 0.0117(11)
O3 0.0321(12) 0.0380(12) 0.075(2) -0.0038(10) 0.0178(11) 0.0007(12)
O4 0.026(2) 0.036(2) 0.056(2) 0.000 0.0080(14) 0.000
N1 0.057(2) 0.0262(13) 0.055(2) 0.0005(12) 0.0094(14) -0.0037(12)
N2 0.054(2) 0.0277(13) 0.056(2) 0.0015(12) 0.0144(13) 0.0052(12)
C1 0.043(2) 0.029(2) 0.045(2) -0.0001(13) 0.0118(13) -0.0018(13)
C2 0.038(2) 0.0237(13) 0.0396(15) -0.0006(12) 0.0119(12) 0.0002(11)
C3 0.036(2) 0.0263(14) 0.042(2) 0.0026(12) 0.0001(13) 0.0030(12)
C4 0.037(2) 0.0280(14) 0.0364(15) -0.0028(12) 0.0008(12) -0.0006(12)
C5 0.0312(14) 0.0215(13) 0.040(2) -0.0002(11) 0.0095(12) 0.0019(11)
C6 0.041(2) 0.033(2) 0.0352(15) -0.0006(13) -0.0005(13) 0.0072(12)
C7 0.046(2) 0.033(2) 0.039(2) -0.0099(14) -0.0013(14) -0.0018(13)
C8 0.035(2) 0.0306(15) 0.042(2) -0.0003(12) 0.0080(13) 0.0039(12)
C9 0.043(2) 0.034(2) 0.073(2) -0.0057(15) 0.014(2) 0.003(2)

loop_
_atom_site_label
_atom_site_occupancy
_atom_site_fract_x
_atom_site_fract_y
_atom_site_fract_z
_atom_site_U_iso_or_equiv
_atom_site_thermal_displace_type
_atom_site_calc_flag
_atom_site_refinement_flags
_atom_site_type_symbol
Ag 1 0.29399(2) 0.11486(2) 0.13134(2) 0.04814(12) Uani d . Ag
S1 1 0.01956(6) 0.17163(6) 0.02077(5) 0.0323(2) Uani d . S
F1 1 0.1376(2) 0.3460(2) 0.0132(2) 0.0655(6) Uani d . F
F2 1 0.0249(3) 0.3726(2) 0.0846(2) 0.1073(12) Uani d . F
F3 1 -0.0227(2) 0.3663(2) -0.0513(2) 0.1009(12) Uani d . F
O1 1 0.0470(2) 0.1324(2) -0.05436(15) 0.0476(6) Uani d . O
O2 1 0.0903(2) 0.1384(2) 0.0988(2) 0.0513(6) Uani d . O
O3 1 -0.0909(2) 0.1635(2) 0.0194(2) 0.0475(6) Uani d . O
O4 1 0.2500 0.0065(3) 0.0000 0.0396(7) Uani d S O
H1 1 0.2935(24) -0.0341(28) -0.0003(22) 0.033(9) Uiso d . H
N1 1 0.3263(2) 0.2879(2) 0.1786(2) 0.0465(7) Uani d . N
N2 1 0.3423(2) 0.9469(2) 0.1964(2) 0.0459(7) Uani d . N
C1 1 0.3327(3) 0.3821(2) 0.1854(2) 0.0387(7) Uani d . C
C2 1 0.3391(2) 0.5021(2) 0.1890(2) 0.0334(6) Uani d . C
C3 1 0.4051(2) 0.5559(2) 0.2574(2) 0.0364(6) Uani d . C
H3 1 0.4463 0.5145 0.3015 0.044 Uiso calc R H
C4 1 0.4087(2) 0.6711(2) 0.2591(2) 0.0352(6) Uani d . C
H4 1 0.4533 0.7082 0.3039 0.042 Uiso calc R H
C5 1 0.3451(2) 0.7314(2) 0.1931(2) 0.0308(6) Uani d . C
C6 1 0.2781(2) 0.6769(3) 0.1254(2) 0.0380(7) Uani d . C
H6 1 0.2357 0.7181 0.0818 0.046 Uiso calc R H
C7 1 0.2749(3) 0.5631(3) 0.1235(2) 0.0411(7) Uani d . C
H7 1 0.2302 0.5261 0.0787 0.049 Uiso calc R H
C8 1 0.3458(2) 0.8518(3) 0.1953(2) 0.0362(6) Uani d . C
C9 1 0.0399(3) 0.3216(3) 0.0175(3) 0.0502(9) Uani d . C

loop_
_atom_type_symbol
_atom_type_description
_atom_type_scat_dispersion_real
_atom_type_scat_dispersion_imag
_atom_type_scat_source
C C 0.0033 0.0016 'International Tables Vol C Tables 4.2.6.8 and 6.1.1.4'
H H 0.0000 0.0000 'International Tables Vol C Tables 4.2.6.8 and 6.1.1.4'
N N 0.0061 0.0033 'International Tables Vol C Tables 4.2.6.8 and 6.1.1.4'
O O 0.0106 0.0060 'International Tables Vol C Tables 4.2.6.8 and 6.1.1.4'
F F 0.0171 0.0103 'International Tables Vol C Tables 4.2.6.8 and 6.1.1.4'
S S 0.1246 0.1234 'International Tables Vol C Tables 4.2.6.8 and 6.1.1.4'
Ag Ag -0.8971 1.1015 'International Tables Vol C Tables 4.2.6.8 and 6.1.1.4'

loop_
_geom_angle_atom_site_label_1
_geom_angle_atom_site_label_2
_geom_angle_atom_site_label_3
_geom_angle_site_symmetry_1
_geom_angle_site_symmetry_3
_geom_angle
_geom_angle_publ_flag
N1 Ag N2 . 1_545 130.61(11) yes
N1 Ag O4 . . 141.59(10) yes
N2 Ag O4 1_545 . 85.54(10) yes
N1 Ag O2 . . 94.04(10) yes
N2 Ag O2 1_545 . 110.18(9) yes
O4 Ag O2 . . 82.19(6) ?
O1 S1 O2 . . 115.3(2) ?
O1 S1 O3 . . 114.7(2) ?
O2 S1 O3 . . 115.1(2) ?
O1 S1 C9 . . 103.3(2) ?
O2 S1 C9 . . 103.4(2) ?
O3 S1 C9 . . 102.6(2) ?
S1 O2 Ag . . 128.30(15) ?
Ag O4 Ag . 2 116.20(14) ?
C1 N1 Ag . . 165.3(3) ?
C8 N2 Ag . 1_565 151.3(3) ?
N1 C1 C2 . . 176.8(4) ?
C3 C2 C7 . . 121.0(3) ?
C3 C2 C1 . . 120.8(3) ?
C7 C2 C1 . . 118.2(3) ?
C4 C3 C2 . . 119.3(3) ?
C3 C4 C5 . . 119.4(3) ?
C4 C5 C6 . . 121.0(3) ?
C4 C5 C8 . . 120.0(3) ?
C6 C5 C8 . . 119.1(3) ?
C7 C6 C5 . . 119.6(3) ?
C6 C7 C2 . . 119.7(3) ?
N2 C8 C5 . . 177.4(4) ?
F2 C9 F1 . . 106.2(3) ?
F2 C9 F3 . . 109.6(4) ?
F1 C9 F3 . . 105.7(3) ?
F2 C9 S1 . . 112.5(3) ?
F1 C9 S1 . . 111.6(3) ?
F3 C9 S1 . . 110.9(3) ?

loop_
_geom_bond_atom_site_label_1
_geom_bond_atom_site_label_2
_geom_bond_site_symmetry_2
_geom_bond_distance
_geom_bond_publ_flag
Ag N1 . 2.211(3) yes
Ag N2 1_545 2.286(3) yes
Ag O4 . 2.449(2) yes
Ag O2 . 2.595(3) yes
S1 O1 . 1.434(2) ?
S1 O2 . 1.436(2) ?
S1 O3 . 1.437(2) ?
S1 C9 . 1.814(3) ?
F1 C9 . 1.325(4) ?
F2 C9 . 1.307(5) ?
F3 C9 . 1.330(5) ?
O4 Ag 2 2.449(2) ?
N1 C1 . 1.132(4) ?
N2 C8 . 1.138(4) ?
N2 Ag 1_565 2.286(3) ?
C1 C2 . 1.436(4) ?
C2 C3 . 1.392(4) ?
C2 C7 . 1.394(4) ?
C3 C4 . 1.377(4) ?
C4 C5 . 1.392(4) ?
C5 C6 . 1.394(4) ?
C5 C8 . 1.439(4) ?
C6 C7 . 1.361(5) ?
